data_7033727
loop_
_publ_author_name
'Janzen, Daron E.'
'Mann, Kent R.'

_publ_section_title
;
 Heteroleptic platinum(ii) isocyanide complexes: convenient synthetic
 access, polymorphs, and vapoluminescence.
;
_journal_issue 9
_journal_name_full 'Dalton transactions (Cambridge, England : 2003)'
_journal_page_first 4223
_journal_page_last 4237
_journal_paper_doi 10.1039/c4dt03820g
_journal_volume 44
_journal_year 2015
_chemical_formula_moiety 'C16 H36 N, C10 H11 N4 Pt'
_chemical_formula_sum 'C26 H47 N5 Pt'
_chemical_formula_weight 624.77
_space_group_crystal_system monoclinic
_space_group_IT_number 14
_space_group_name_Hall '-P 2ybc'
_space_group_name_H-M_alt 'P 1 21/c 1'
_symmetry_space_group_name_Hall '-P 2ybc'
_symmetry_space_group_name_H-M 'P 1 21/c 1'
_atom_sites_solution_hydrogens geom
_audit_creation_method SHELXL-2014/7
_audit_update_record
;
2014-11-24 deposited with the CCDC.
2015-01-20 downloaded from the CCDC.
;
_cell_angle_alpha 90
_cell_angle_beta 108.6250(10)
_cell_angle_gamma 90
_cell_formula_units_Z 4
_cell_length_a 13.8830(11)
_cell_length_b 12.4658(10)
_cell_length_c 17.7056(15)
_cell_measurement_reflns_used 2867
_cell_measurement_temperature 223(2)
_cell_measurement_theta_max 25.54
_cell_measurement_theta_min 2.31
_cell_volume 2903.7(4)
_computing_cell_refinement 'SMART, Bruker'
_computing_data_collection 'SMART, Bruker'
_computing_data_reduction 'SMART, Bruker'
_computing_structure_refinement 'SHELXL-2014/7 (Sheldrick, 2014)'
_diffrn_ambient_temperature 223(2)
_diffrn_measured_fraction_theta_full 0.999
_diffrn_measured_fraction_theta_max 0.993
_diffrn_measurement_device_type 'Bruker SMART Platform CCD'
_diffrn_measurement_method 'area detector, omega scans'
_diffrn_radiation_monochromator graphite
_diffrn_radiation_source 'fine-focus sealed tube'
_diffrn_radiation_type MoK\a
_diffrn_radiation_wavelength 0.71073
_diffrn_reflns_av_R_equivalents 0.0887
_diffrn_reflns_av_unetI/netI 0.0641
_diffrn_reflns_Laue_measured_fraction_full 0.999
_diffrn_reflns_Laue_measured_fraction_max 0.993
_diffrn_reflns_limit_h_max 15
_diffrn_reflns_limit_h_min -18
_diffrn_reflns_limit_k_max 16
_diffrn_reflns_limit_k_min -15
_diffrn_reflns_limit_l_max 23
_diffrn_reflns_limit_l_min -21
_diffrn_reflns_number 23652
_diffrn_reflns_point_group_measured_fraction_full 0.999
_diffrn_reflns_point_group_measured_fraction_max 0.993
_diffrn_reflns_theta_full 25.242
_diffrn_reflns_theta_max 27.529
_diffrn_reflns_theta_min 1.548
_exptl_absorpt_coefficient_mu 4.853
_exptl_absorpt_correction_T_max 1.0000
_exptl_absorpt_correction_T_min 0.8038
_exptl_absorpt_correction_type multi-scan
_exptl_absorpt_process_details 'SADABS, R. Blessing, 1995'
_exptl_crystal_colour colorless
_exptl_crystal_density_diffrn 1.429
_exptl_crystal_description block
_exptl_crystal_F_000 1264
_exptl_crystal_recrystallization_method 'Re-crystallisation from solvent: CH3CN, diethylether'
_exptl_crystal_size_max 0.25
_exptl_crystal_size_mid 0.24
_exptl_crystal_size_min 0.12
_refine_diff_density_max 0.586
_refine_diff_density_min -1.636
_refine_diff_density_rms 0.111
_refine_ls_extinction_method none
_refine_ls_goodness_of_fit_ref 0.916
_refine_ls_hydrogen_treatment constr
_refine_ls_matrix_type full
_refine_ls_number_parameters 289
_refine_ls_number_reflns 6647
_refine_ls_number_restraints 0
_refine_ls_restrained_S_all 0.916
_refine_ls_R_factor_all 0.0435
_refine_ls_R_factor_gt 0.0284
_refine_ls_shift/su_max 0.002
_refine_ls_shift/su_mean 0.000
_refine_ls_structure_factor_coef Fsqd
_refine_ls_weighting_details 'w=1/[\s^2^(Fo^2^)+(0.0177P)^2^] where P=(Fo^2^+2Fc^2^)/3'
_refine_ls_weighting_scheme calc
_refine_ls_wR_factor_gt 0.0609
_refine_ls_wR_factor_ref 0.0642
_reflns_Friedel_coverage 0.000
_reflns_number_gt 4952
_reflns_number_total 6647
_reflns_threshold_expression 'I > 2\s(I)'
_cod_data_source_file c4dt03820g2.cif
_cod_data_source_block 03011x
_cod_depositor_comments 'Adding full bibliography for 7033726--7033729.cif.'
_cod_database_code 7033727
_shelx_space_group_comment
;
The symmetry employed for this shelxl refinement is uniquely defined
by the following loop, which should always be used as a source of
symmetry information in preference to the above space-group names.
They are only intended as comments.
;

loop_
_space_group_symop_operation_xyz
'x, y, z'
'-x, y+1/2, -z+1/2'
'-x, -y, -z'
'x, -y-1/2, z-1/2'

loop_
_atom_site_label
_atom_site_type_symbol
_atom_site_fract_x
_atom_site_fract_y
_atom_site_fract_z
_atom_site_U_iso_or_equiv
_atom_site_adp_type
_atom_site_occupancy
_atom_site_site_symmetry_order
_atom_site_calc_flag
_atom_site_refinement_flags_posn
_atom_site_refinement_flags_adp
Pt1 Pt 0.23655(2) -0.05190(2) 0.80478(2) 0.04114(6) Uani 1 1 d . .
C2 C 0.2592(3) -0.0751(3) 0.7000(2) 0.0549(11) Uani 1 1 d . .
C26 C 0.3980(4) 0.2266(4) 0.5236(3) 0.0792(14) Uani 1 1 d . .
H26A H 0.4447 0.1786 0.5097 0.119 Uiso 1 1 calc R U
H26B H 0.3786 0.2842 0.4848 0.119 Uiso 1 1 calc R U
H26C H 0.4307 0.2566 0.5761 0.119 Uiso 1 1 calc R U
N5 N 0.0507(2) 0.2316(2) 0.56269(15) 0.0385(6) Uani 1 1 d . .
C15 C -0.0326(3) 0.1500(3) 0.5583(2) 0.0426(8) Uani 1 1 d . .
H15A H -0.0513 0.1151 0.5060 0.051 Uiso 1 1 calc R U
H15B H -0.0043 0.0947 0.5986 0.051 Uiso 1 1 calc R U
C21 C -0.0787(4) 0.3952(3) 0.3711(2) 0.0591(11) Uani 1 1 d . .
H21A H -0.1295 0.4284 0.3914 0.071 Uiso 1 1 calc R U
H21B H -0.0231 0.4466 0.3782 0.071 Uiso 1 1 calc R U
C16 C -0.1287(3) 0.1932(3) 0.5705(2) 0.0481(9) Uani 1 1 d . .
H16A H -0.1612 0.2451 0.5285 0.058 Uiso 1 1 calc R U
H16B H -0.1119 0.2299 0.6221 0.058 Uiso 1 1 calc R U
N2 N 0.2703(4) -0.0856(4) 0.6399(2) 0.0872(13) Uani 1 1 d . .
C14 C 0.2688(4) 0.3371(4) 0.7930(2) 0.0804(14) Uani 1 1 d . .
H14A H 0.2945 0.3702 0.8453 0.121 Uiso 1 1 calc R U
H14B H 0.3238 0.3004 0.7811 0.121 Uiso 1 1 calc R U
H14C H 0.2409 0.3920 0.7532 0.121 Uiso 1 1 calc R U
C1 C 0.3816(3) -0.0282(3) 0.8544(2) 0.0459(9) Uani 1 1 d . .
N1 N 0.4664(3) -0.0090(3) 0.87902(19) 0.0546(8) Uani 1 1 d . .
C22 C -0.1265(4) 0.3714(4) 0.2833(2) 0.0757(14) Uani 1 1 d . .
H22A H -0.1517 0.4376 0.2549 0.114 Uiso 1 1 calc R U
H22B H -0.0761 0.3399 0.2627 0.114 Uiso 1 1 calc R U
H22C H -0.1825 0.3217 0.2759 0.114 Uiso 1 1 calc R U
C19 C 0.0109(3) 0.3251(2) 0.50665(17) 0.0413(8) Uani 1 1 d . .
H19A H 0.0673 0.3745 0.5110 0.050 Uiso 1 1 calc R U
H19B H -0.0396 0.3637 0.5244 0.050 Uiso 1 1 calc R U
C17 C -0.2010(3) 0.1003(3) 0.5681(2) 0.0494(9) Uani 1 1 d . .
H17A H -0.2143 0.0618 0.5175 0.059 Uiso 1 1 calc R U
H17B H -0.1685 0.0501 0.6113 0.059 Uiso 1 1 calc R U
C12 C 0.1430(4) 0.2026(3) 0.7122(2) 0.0649(12) Uani 1 1 d . .
H12A H 0.1975 0.1651 0.6988 0.078 Uiso 1 1 calc R U
H12B H 0.0934 0.1488 0.7162 0.078 Uiso 1 1 calc R U
C11 C 0.0915(3) 0.2809(3) 0.64584(18) 0.0423(8) Uani 1 1 d . .
H11B H 0.1404 0.3373 0.6449 0.051 Uiso 1 1 calc R U
H11A H 0.0350 0.3152 0.6584 0.051 Uiso 1 1 calc R U
C23 C 0.1337(3) 0.1713(3) 0.5407(2) 0.0440(8) Uani 1 1 d . .
H23A H 0.1544 0.1092 0.5762 0.053 Uiso 1 1 calc R U
H23B H 0.1046 0.1439 0.4862 0.053 Uiso 1 1 calc R U
C5 C 0.5727(3) 0.0210(4) 0.8975(2) 0.0611(11) Uani 1 1 d . .
H5A H 0.6132 -0.0186 0.9457 0.073 Uiso 1 1 calc R U
C24 C 0.2277(3) 0.2362(3) 0.5453(2) 0.0532(10) Uani 1 1 d . .
H24A H 0.2578 0.2646 0.5993 0.064 Uiso 1 1 calc R U
H24B H 0.2091 0.2969 0.5083 0.064 Uiso 1 1 calc R U
C10 C 0.6095(4) -0.0088(4) 0.8298(3) 0.0727(13) Uani 1 1 d . .
H10A H 0.5962 -0.0851 0.8179 0.087 Uiso 1 1 calc R U
H10B H 0.6831 0.0023 0.8458 0.087 Uiso 1 1 calc R U
C25 C 0.3046(3) 0.1653(3) 0.5238(3) 0.0611(11) Uani 1 1 d . .
H25A H 0.3247 0.1064 0.5623 0.073 Uiso 1 1 calc R U
H25B H 0.2726 0.1340 0.4710 0.073 Uiso 1 1 calc R U
C20 C -0.0377(3) 0.2950(3) 0.41908(19) 0.0500(9) Uani 1 1 d . .
H20A H 0.0129 0.2609 0.3990 0.060 Uiso 1 1 calc R U
H20B H -0.0931 0.2438 0.4136 0.060 Uiso 1 1 calc R U
C18 C -0.3015(3) 0.1379(4) 0.5764(3) 0.0723(13) Uani 1 1 d . .
H18A H -0.3450 0.0764 0.5745 0.108 Uiso 1 1 calc R U
H18B H -0.2889 0.1748 0.6268 0.108 Uiso 1 1 calc R U
H18C H -0.3346 0.1864 0.5330 0.108 Uiso 1 1 calc R U
N3 N 0.0051(3) -0.0754(3) 0.7105(2) 0.0742(11) Uani 1 1 d . .
C13 C 0.1874(3) 0.2581(3) 0.7924(2) 0.0615(11) Uani 1 1 d . .
H13A H 0.1328 0.2954 0.8057 0.074 Uiso 1 1 calc R U
H13B H 0.2157 0.2039 0.8335 0.074 Uiso 1 1 calc R U
C3 C 0.0897(3) -0.0691(3) 0.7480(2) 0.0504(9) Uani 1 1 d . .
C4 C 0.2084(3) -0.0253(3) 0.9070(2) 0.0436(8) Uani 1 1 d . .
C9 C 0.5595(5) 0.0553(5) 0.7559(3) 0.0964(19) Uani 1 1 d . .
H9A H 0.4872 0.0368 0.7353 0.116 Uiso 1 1 calc R U
H9B H 0.5905 0.0372 0.7149 0.116 Uiso 1 1 calc R U
N4 N 0.1922(3) -0.0066(3) 0.9654(2) 0.0614(9) Uani 1 1 d . .
C8 C 0.5708(6) 0.1767(5) 0.7732(4) 0.121(2) Uani 1 1 d . .
H8A H 0.6423 0.1973 0.7856 0.146 Uiso 1 1 calc R U
H8B H 0.5313 0.2165 0.7257 0.146 Uiso 1 1 calc R U
C7 C 0.5341(5) 0.2066(4) 0.8432(4) 0.112(2) Uani 1 1 d . .
H7A H 0.5492 0.2823 0.8568 0.135 Uiso 1 1 calc R U
H7B H 0.4603 0.1970 0.8277 0.135 Uiso 1 1 calc R U
C6 C 0.5841(4) 0.1389(4) 0.9145(3) 0.0839(15) Uani 1 1 d . .
H6A H 0.5548 0.1562 0.9566 0.101 Uiso 1 1 calc R U
H6B H 0.6567 0.1567 0.9344 0.101 Uiso 1 1 calc R U

loop_
_atom_site_aniso_label
_atom_site_aniso_U_11
_atom_site_aniso_U_22
_atom_site_aniso_U_33
_atom_site_aniso_U_23
_atom_site_aniso_U_13
_atom_site_aniso_U_12
Pt1 0.04169(9) 0.03672(8) 0.04487(9) 0.00387(6) 0.01362(6) 0.00082(6)
C2 0.059(3) 0.056(2) 0.047(2) 0.0087(18) 0.014(2) 0.0020(19)
C26 0.061(3) 0.087(4) 0.102(3) -0.015(3) 0.042(3) -0.006(3)
N5 0.0440(18) 0.0327(15) 0.0406(15) -0.0006(11) 0.0160(13) -0.0020(13)
C15 0.050(2) 0.0347(18) 0.0459(19) 0.0021(15) 0.0185(17) -0.0064(16)
C21 0.072(3) 0.055(2) 0.048(2) 0.0032(18) 0.015(2) 0.001(2)
C16 0.056(3) 0.043(2) 0.051(2) 0.0034(16) 0.0240(19) -0.0012(17)
N2 0.110(4) 0.107(3) 0.049(2) 0.001(2) 0.033(2) 0.003(3)
C14 0.080(4) 0.093(4) 0.060(3) 0.008(3) 0.010(2) -0.008(3)
C1 0.046(2) 0.051(2) 0.0415(19) 0.0014(15) 0.0147(18) 0.0082(18)
N1 0.046(2) 0.067(2) 0.0510(19) -0.0027(16) 0.0154(17) 0.0027(18)
C22 0.088(4) 0.087(4) 0.046(2) 0.005(2) 0.012(2) 0.003(3)
C19 0.050(2) 0.0307(17) 0.0440(18) 0.0051(14) 0.0166(16) 0.0001(16)
C17 0.050(2) 0.053(2) 0.046(2) 0.0026(16) 0.0157(18) -0.0089(19)
C12 0.094(4) 0.045(2) 0.046(2) 0.0083(17) 0.009(2) -0.001(2)
C11 0.055(2) 0.0332(18) 0.0406(18) -0.0033(14) 0.0176(17) -0.0003(16)
C23 0.048(2) 0.0360(19) 0.052(2) -0.0013(15) 0.0217(17) 0.0037(16)
C5 0.041(3) 0.074(3) 0.063(2) -0.009(2) 0.010(2) 0.002(2)
C24 0.053(3) 0.046(2) 0.065(2) -0.0023(18) 0.025(2) 0.0014(19)
C10 0.058(3) 0.074(3) 0.095(3) -0.015(3) 0.037(3) -0.001(3)
C25 0.059(3) 0.059(3) 0.077(3) -0.002(2) 0.037(2) 0.000(2)
C20 0.058(3) 0.050(2) 0.0415(19) 0.0021(16) 0.0151(18) -0.0002(18)
C18 0.053(3) 0.086(3) 0.080(3) 0.023(3) 0.024(2) -0.001(2)
N3 0.050(3) 0.063(2) 0.100(3) 0.002(2) 0.010(2) -0.0079(18)
C13 0.075(3) 0.054(2) 0.052(2) 0.0106(19) 0.015(2) 0.011(2)
C3 0.047(3) 0.040(2) 0.063(2) 0.0031(16) 0.016(2) 0.0002(17)
C4 0.038(2) 0.040(2) 0.052(2) 0.0022(15) 0.0123(17) 0.0008(16)
C9 0.087(5) 0.129(6) 0.085(4) -0.002(4) 0.045(3) -0.009(4)
N4 0.059(2) 0.065(2) 0.066(2) -0.0012(18) 0.0277(19) 0.0029(19)
C8 0.132(7) 0.104(5) 0.126(5) 0.042(4) 0.038(5) -0.004(4)
C7 0.088(5) 0.059(3) 0.198(7) -0.002(4) 0.058(5) 0.005(3)
C6 0.065(3) 0.072(3) 0.119(4) -0.030(3) 0.036(3) -0.005(3)

loop_
_atom_type_symbol
_atom_type_description
_atom_type_scat_dispersion_real
_atom_type_scat_dispersion_imag
_atom_type_scat_source
C C 0.0033 0.0016 'International Tables Vol C Tables 4.2.6.8 and 6.1.1.4'
H H 0.0000 0.0000 'International Tables Vol C Tables 4.2.6.8 and 6.1.1.4'
N N 0.0061 0.0033 'International Tables Vol C Tables 4.2.6.8 and 6.1.1.4'
Pt Pt -1.7033 8.3905 'International Tables Vol C Tables 4.2.6.8 and 6.1.1.4'

loop_
_geom_angle_atom_site_label_1
_geom_angle_atom_site_label_2
_geom_angle_atom_site_label_3
_geom_angle
C1 Pt1 C3 175.81(14)
C1 Pt1 C4 92.28(15)
C3 Pt1 C4 90.60(16)
C1 Pt1 C2 89.65(15)
C3 Pt1 C2 87.39(16)
C4 Pt1 C2 177.50(14)
N2 C2 Pt1 178.0(4)
C25 C26 H26A 109.5
C25 C26 H26B 109.5
H26A C26 H26B 109.5
C25 C26 H26C 109.5
H26A C26 H26C 109.5
H26B C26 H26C 109.5
C19 N5 C15 111.6(3)
C19 N5 C23 111.0(2)
C15 N5 C23 106.3(2)
C19 N5 C11 105.5(2)
C15 N5 C11 111.1(2)
C23 N5 C11 111.5(3)
C16 C15 N5 116.3(3)
C16 C15 H15A 108.2
N5 C15 H15A 108.2
C16 C15 H15B 108.2
N5 C15 H15B 108.2
H15A C15 H15B 107.4
C22 C21 C20 112.2(3)
C22 C21 H21A 109.2
C20 C21 H21A 109.2
C22 C21 H21B 109.2
C20 C21 H21B 109.2
H21A C21 H21B 107.9
C15 C16 C17 109.1(3)
C15 C16 H16A 109.9
C17 C16 H16A 109.9
C15 C16 H16B 109.9
C17 C16 H16B 109.9
H16A C16 H16B 108.3
C13 C14 H14A 109.5
C13 C14 H14B 109.5
H14A C14 H14B 109.5
C13 C14 H14C 109.5
H14A C14 H14C 109.5
H14B C14 H14C 109.5
N1 C1 Pt1 174.9(3)
C1 N1 C5 170.9(4)
C21 C22 H22A 109.5
C21 C22 H22B 109.5
H22A C22 H22B 109.5
C21 C22 H22C 109.5
H22A C22 H22C 109.5
H22B C22 H22C 109.5
N5 C19 C20 115.2(3)
N5 C19 H19A 108.5
C20 C19 H19A 108.5
N5 C19 H19B 108.5
C20 C19 H19B 108.5
H19A C19 H19B 107.5
C18 C17 C16 112.2(3)
C18 C17 H17A 109.2
C16 C17 H17A 109.2
C18 C17 H17B 109.2
C16 C17 H17B 109.2
H17A C17 H17B 107.9
C11 C12 C13 112.3(3)
C11 C12 H12A 109.2
C13 C12 H12A 109.2
C11 C12 H12B 109.2
C13 C12 H12B 109.2
H12A C12 H12B 107.9
C12 C11 N5 115.1(3)
C12 C11 H11B 108.5
N5 C11 H11B 108.5
C12 C11 H11A 108.5
N5 C11 H11A 108.5
H11B C11 H11A 107.5
C24 C23 N5 115.5(3)
C24 C23 H23A 108.4
N5 C23 H23A 108.4
C24 C23 H23B 108.4
N5 C23 H23B 108.4
H23A C23 H23B 107.5
N1 C5 C10 109.8(3)
N1 C5 C6 109.4(4)
C10 C5 C6 111.3(4)
N1 C5 H5A 108.8
C10 C5 H5A 108.8
C6 C5 H5A 108.8
C23 C24 C25 109.7(3)
C23 C24 H24A 109.7
C25 C24 H24A 109.7
C23 C24 H24B 109.7
C25 C24 H24B 109.7
H24A C24 H24B 108.2
C5 C10 C9 112.8(4)
C5 C10 H10A 109.0
C9 C10 H10A 109.0
C5 C10 H10B 109.0
C9 C10 H10B 109.0
H10A C10 H10B 107.8
C26 C25 C24 112.2(4)
C26 C25 H25A 109.2
C24 C25 H25A 109.2
C26 C25 H25B 109.2
C24 C25 H25B 109.2
H25A C25 H25B 107.9
C21 C20 C19 109.4(3)
C21 C20 H20A 109.8
C19 C20 H20A 109.8
C21 C20 H20B 109.8
C19 C20 H20B 109.8
H20A C20 H20B 108.2
C17 C18 H18A 109.5
C17 C18 H18B 109.5
H18A C18 H18B 109.5
C17 C18 H18C 109.5
H18A C18 H18C 109.5
H18B C18 H18C 109.5
C14 C13 C12 112.8(3)
C14 C13 H13A 109.0
C12 C13 H13A 109.0
C14 C13 H13B 109.0
C12 C13 H13B 109.0
H13A C13 H13B 107.8
N3 C3 Pt1 175.3(4)
N4 C4 Pt1 177.9(3)
C10 C9 C8 111.1(5)
C10 C9 H9A 109.4
C8 C9 H9A 109.4
C10 C9 H9B 109.4
C8 C9 H9B 109.4
H9A C9 H9B 108.0
C7 C8 C9 111.2(5)
C7 C8 H8A 109.4
C9 C8 H8A 109.4
C7 C8 H8B 109.4
C9 C8 H8B 109.4
H8A C8 H8B 108.0
C6 C7 C8 111.2(5)
C6 C7 H7A 109.4
C8 C7 H7A 109.4
C6 C7 H7B 109.4
C8 C7 H7B 109.4
H7A C7 H7B 108.0
C7 C6 C5 113.2(4)
C7 C6 H6A 108.9
C5 C6 H6A 108.9
C7 C6 H6B 108.9
C5 C6 H6B 108.9
H6A C6 H6B 107.8

loop_
_geom_bond_atom_site_label_1
_geom_bond_atom_site_label_2
_geom_bond_distance
Pt1 C1 1.946(4)
Pt1 C3 1.976(4)
Pt1 C4 1.998(4)
Pt1 C2 1.998(4)
C2 N2 1.131(4)
C26 C25 1.506(6)
C26 H26A 0.9700
C26 H26B 0.9700
C26 H26C 0.9700
N5 C19 1.515(4)
N5 C15 1.524(4)
N5 C23 1.527(4)
N5 C11 1.528(4)
C15 C16 1.516(5)
C15 H15A 0.9800
C15 H15B 0.9800
C21 C22 1.512(5)
C21 C20 1.515(5)
C21 H21A 0.9800
C21 H21B 0.9800
C16 C17 1.525(5)
C16 H16A 0.9800
C16 H16B 0.9800
C14 C13 1.496(6)
C14 H14A 0.9700
C14 H14B 0.9700
C14 H14C 0.9700
C1 N1 1.143(5)
N1 C5 1.455(5)
C22 H22A 0.9700
C22 H22B 0.9700
C22 H22C 0.9700
C19 C20 1.527(4)
C19 H19A 0.9800
C19 H19B 0.9800
C17 C18 1.522(5)
C17 H17A 0.9800
C17 H17B 0.9800
C12 C11 1.520(5)
C12 C13 1.522(5)
C12 H12A 0.9800
C12 H12B 0.9800
C11 H11B 0.9800
C11 H11A 0.9800
C23 C24 1.515(5)
C23 H23A 0.9800
C23 H23B 0.9800
C5 C10 1.492(5)
C5 C6 1.499(6)
C5 H5A 0.9900
C24 C25 1.524(5)
C24 H24A 0.9800
C24 H24B 0.9800
C10 C9 1.501(7)
C10 H10A 0.9800
C10 H10B 0.9800
C25 H25A 0.9800
C25 H25B 0.9800
C20 H20A 0.9800
C20 H20B 0.9800
C18 H18A 0.9700
C18 H18B 0.9700
C18 H18C 0.9700
N3 C3 1.153(5)
C13 H13A 0.9800
C13 H13B 0.9800
C4 N4 1.150(4)
C9 C8 1.542(7)
C9 H9A 0.9800
C9 H9B 0.9800
C8 C7 1.529(7)
C8 H8A 0.9800
C8 H8B 0.9800
C7 C6 1.492(8)
C7 H7A 0.9800
C7 H7B 0.9800
C6 H6A 0.9800
C6 H6B 0.9800

loop_
_geom_torsion_atom_site_label_1
_geom_torsion_atom_site_label_2
_geom_torsion_atom_site_label_3
_geom_torsion_atom_site_label_4
_geom_torsion
C19 N5 C15 C16 -53.4(4)
C23 N5 C15 C16 -174.6(3)
C11 N5 C15 C16 64.0(4)
N5 C15 C16 C17 -177.4(3)
C15 N5 C19 C20 -57.3(4)
C23 N5 C19 C20 61.0(4)
C11 N5 C19 C20 -178.0(3)
C15 C16 C17 C18 -177.5(3)
C13 C12 C11 N5 176.5(3)
C19 N5 C11 C12 -175.8(3)
C15 N5 C11 C12 63.2(4)
C23 N5 C11 C12 -55.1(4)
C19 N5 C23 C24 61.5(4)
C15 N5 C23 C24 -177.0(3)
C11 N5 C23 C24 -55.8(4)
N5 C23 C24 C25 178.6(3)
N1 C5 C10 C9 66.7(5)
C6 C5 C10 C9 -54.6(6)
C23 C24 C25 C26 177.3(4)
C22 C21 C20 C19 179.1(4)
N5 C19 C20 C21 177.1(3)
C11 C12 C13 C14 -62.3(5)
C5 C10 C9 C8 54.2(6)
C10 C9 C8 C7 -52.8(7)
C9 C8 C7 C6 52.7(7)
C8 C7 C6 C5 -54.1(6)
N1 C5 C6 C7 -66.8(5)
C10 C5 C6 C7 54.6(6)
